data_4330748
loop_
_publ_author_name
'Kai Feng'
'Youguo Shi'
'Wenlong Yin'
'Wendong Wang'
'Jiyong Yao'
'Yicheng Wu'

_publ_section_title
;
 Ba3LnInS6 (Ln = Pr, Sm, Gd, Yb) and Ba2LnGaS5 (Ln = Pr, Nd): Syntheses,
 Structures, and Magnetic and Optical Properties
;
_journal_name_full 'Inorganic Chemistry'
_journal_page_first 11144
_journal_page_last 11149
_journal_paper_doi 10.1021/ic301750x
_journal_volume 51
_journal_year 2012
_chemical_formula_sum 'Ba2 Ga Pr S5'
_chemical_formula_weight 645.61
_chemical_name_systematic
; 
 ? 
;
_space_group_IT_number 140
_symmetry_cell_setting tetragonal
_symmetry_space_group_name_Hall '-I 4 2c'
_symmetry_space_group_name_H-M 'I 4/m c m'
_atom_sites_solution_hydrogens none
_atom_sites_solution_primary direct
_atom_sites_solution_secondary difmap
_audit_creation_method SHELXL-97
_cell_angle_alpha 90.00
_cell_angle_beta 90.00
_cell_angle_gamma 90.00
_cell_formula_units_Z 4
_cell_length_a 8.16340(10)
_cell_length_b 8.16340(10)
_cell_length_c 13.6093(3)
_cell_measurement_reflns_used 2642
_cell_measurement_temperature 153(2)
_cell_measurement_theta_max 37.2357
_cell_measurement_theta_min 2.9039
_cell_volume 906.94(3)
_computing_cell_refinement 'CrystalClear (Rigaku Inc., 2008)'
_computing_data_collection 'CrystalClear (Rigaku Inc., 2008)'
_computing_data_reduction 'CrystalClear (Rigaku Inc., 2008)'
_computing_molecular_graphics 'SHELXL-97 (Sheldrick, 2008)'
_computing_publication_material Diamond
_computing_structure_refinement 'SHELXL-97 (Sheldrick, 2008)'
_computing_structure_solution 'SHELXS-97 (Sheldrick, 2008)'
_diffrn_ambient_temperature 153(2)
_diffrn_detector_area_resol_mean 15.9149
_diffrn_measured_fraction_theta_full 0.992
_diffrn_measured_fraction_theta_max 0.992
_diffrn_measurement_device_type 'Xcalibur, Sapphire3, Gemini ultra'
_diffrn_measurement_method dtprofit.ref
_diffrn_radiation_monochromator graphite
_diffrn_radiation_source 'Enhance (Mo) x-ray Source'
_diffrn_radiation_type MoK\a
_diffrn_radiation_wavelength 0.71073
_diffrn_reflns_av_R_equivalents 0.0390
_diffrn_reflns_av_sigmaI/netI 0.0232
_diffrn_reflns_limit_h_max 12
_diffrn_reflns_limit_h_min -13
_diffrn_reflns_limit_k_max 13
_diffrn_reflns_limit_k_min -13
_diffrn_reflns_limit_l_max 23
_diffrn_reflns_limit_l_min -22
_diffrn_reflns_number 5103
_diffrn_reflns_theta_full 37.32
_diffrn_reflns_theta_max 37.32
_diffrn_reflns_theta_min 2.99
_exptl_absorpt_coefficient_mu 17.845
_exptl_absorpt_correction_T_max 0.203
_exptl_absorpt_correction_T_min 0.041
_exptl_absorpt_correction_type multi-scan
_exptl_absorpt_process_details 'face indexed'
_exptl_crystal_colour black
_exptl_crystal_density_diffrn 4.728
_exptl_crystal_density_meas ?
_exptl_crystal_description chip
_exptl_crystal_F_000 1128
_exptl_crystal_size_max 0.2010
_exptl_crystal_size_mid 0.1870
_exptl_crystal_size_min 0.0910
_refine_diff_density_max 0.950
_refine_diff_density_min -1.008
_refine_diff_density_rms 0.192
_refine_ls_extinction_coef 0.00178(11)
_refine_ls_extinction_expression Fc^*^=kFc[1+0.001xFc^2^\l^3^/sin(2\q)]^-1/4^
_refine_ls_extinction_method SHELXL
_refine_ls_goodness_of_fit_ref 1.135
_refine_ls_hydrogen_treatment none
_refine_ls_matrix_type full
_refine_ls_number_parameters 18
_refine_ls_number_reflns 655
_refine_ls_number_restraints 0
_refine_ls_restrained_S_all 1.135
_refine_ls_R_factor_all 0.0265
_refine_ls_R_factor_gt 0.0204
_refine_ls_shift/su_max 0.000
_refine_ls_shift/su_mean 0.000
_refine_ls_structure_factor_coef Fsqd
_refine_ls_weighting_details 'calc w=1/[\s^2^(Fo^2^)+(0.0200P)^2^+0.0000P] where P=(Fo^2^+2Fc^2^)/3'
_refine_ls_weighting_scheme calc
_refine_ls_wR_factor_gt 0.0451
_refine_ls_wR_factor_ref 0.0467
_reflns_number_gt 576
_reflns_number_total 655
_reflns_threshold_expression >2sigma(I)
_cod_data_source_file ic301750x_si_001_5.cif
_cod_data_source_block Ba2GaPrS5
_cod_depositor_comments
;
The following automatic conversions were performed:

'_exptl_crystal_density_meas' value 'none' was changed to '?' - the
value is perceived as not measured.

Automatic conversion script
Id: cif_fix_values 3008 2015-01-20 13:52:24Z robertas 
;
_cod_database_code 4330748

loop_
_symmetry_equiv_pos_as_xyz
'x, y, z'
'-x, -y, z'
'-y, x, z'
'y, -x, z'
'-x, y, -z+1/2'
'x, -y, -z+1/2'
'y, x, -z+1/2'
'-y, -x, -z+1/2'
'x+1/2, y+1/2, z+1/2'
'-x+1/2, -y+1/2, z+1/2'
'-y+1/2, x+1/2, z+1/2'
'y+1/2, -x+1/2, z+1/2'
'-x+1/2, y+1/2, -z+1'
'x+1/2, -y+1/2, -z+1'
'y+1/2, x+1/2, -z+1'
'-y+1/2, -x+1/2, -z+1'
'-x, -y, -z'
'x, y, -z'
'y, -x, -z'
'-y, x, -z'
'x, -y, z-1/2'
'-x, y, z-1/2'
'-y, -x, z-1/2'
'y, x, z-1/2'
'-x+1/2, -y+1/2, -z+1/2'
'x+1/2, y+1/2, -z+1/2'
'y+1/2, -x+1/2, -z+1/2'
'-y+1/2, x+1/2, -z+1/2'
'x+1/2, -y+1/2, z'
'-x+1/2, y+1/2, z'
'-y+1/2, -x+1/2, z'
'y+1/2, x+1/2, z'

loop_
_atom_site_label
_atom_site_type_symbol
_atom_site_fract_x
_atom_site_fract_y
_atom_site_fract_z
_atom_site_U_iso_or_equiv
_atom_site_adp_type
_atom_site_occupancy
_atom_site_symmetry_multiplicity
_atom_site_calc_flag
_atom_site_refinement_flags
Ba1 Ba 0.0000 0.0000 0.2500 0.01519(10) Uani 1 8 d S
Pr Pr 0.16305(2) 0.66305(2) 0.0000 0.01146(8) Uani 0.50 4 d SP
Ba2 Ba 0.16305(2) 0.66305(2) 0.0000 0.01146(8) Uani 0.50 4 d SP
Ga Ga 0.0000 0.5000 0.2500 0.01218(14) Uani 1 8 d S
S1 S 0.0000 0.0000 0.0000 0.0243(4) Uani 1 8 d S
S2 S 0.64797(9) 0.14797(9) 0.14280(8) 0.0253(2) Uani 1 2 d S

loop_
_atom_site_aniso_label
_atom_site_aniso_U_11
_atom_site_aniso_U_22
_atom_site_aniso_U_33
_atom_site_aniso_U_23
_atom_site_aniso_U_13
_atom_site_aniso_U_12
Ba1 0.01484(13) 0.01484(13) 0.01591(18) 0.000 0.000 0.000
Pr 0.01139(9) 0.01139(9) 0.01159(12) 0.000 0.000 -0.00067(9)
Ba2 0.01139(9) 0.01139(9) 0.01159(12) 0.000 0.000 -0.00067(9)
Ga 0.0143(2) 0.0143(2) 0.0080(3) 0.000 0.000 0.000
S1 0.0285(6) 0.0285(6) 0.0159(8) 0.000 0.000 0.000
S2 0.0285(3) 0.0285(3) 0.0189(4) 0.0059(2) 0.0059(2) -0.0077(4)

loop_
_atom_type_symbol
_atom_type_description
_atom_type_scat_dispersion_real
_atom_type_scat_dispersion_imag
_atom_type_scat_source
S S 0.1246 0.1234 'International Tables Vol C Tables 4.2.6.8 and 6.1.1.4'
Ga Ga 0.2307 1.6083 'International Tables Vol C Tables 4.2.6.8 and 6.1.1.4'
Ba Ba -0.3244 2.2819 'International Tables Vol C Tables 4.2.6.8 and 6.1.1.4'
Pr Pr -0.2180 2.8214 'International Tables Vol C Tables 4.2.6.8 and 6.1.1.4'

loop_
_geom_angle_atom_site_label_1
_geom_angle_atom_site_label_2
_geom_angle_atom_site_label_3
_geom_angle
_geom_angle_site_symmetry_1
_geom_angle_site_symmetry_3
S1 Ba1 S1 180.0 5 .
S1 Ba1 S2 64.921(17) 5 28_545
S1 Ba1 S2 115.079(17) . 28_545
S1 Ba1 S2 115.079(17) 5 3_545
S1 Ba1 S2 64.921(17) . 3_545
S2 Ba1 S2 139.97(3) 28_545 3_545
S1 Ba1 S2 64.921(17) 5 25
S1 Ba1 S2 115.079(17) . 25
S2 Ba1 S2 79.650(13) 28_545 25
S2 Ba1 S2 138.91(3) 3_545 25
S1 Ba1 S2 115.079(17) 5 1_455
S1 Ba1 S2 64.921(17) . 1_455
S2 Ba1 S2 138.91(3) 28_545 1_455
S2 Ba1 S2 79.650(13) 3_545 1_455
S2 Ba1 S2 66.02(3) 25 1_455
S1 Ba1 S2 64.921(17) 5 27_455
S1 Ba1 S2 115.079(17) . 27_455
S2 Ba1 S2 129.84(3) 28_545 27_455
S2 Ba1 S2 66.02(3) 3_545 27_455
S2 Ba1 S2 79.650(13) 25 27_455
S2 Ba1 S2 66.78(3) 1_455 27_455
S1 Ba1 S2 115.079(17) 5 4_565
S1 Ba1 S2 64.921(17) . 4_565
S2 Ba1 S2 66.02(3) 28_545 4_565
S2 Ba1 S2 129.84(3) 3_545 4_565
S2 Ba1 S2 66.78(3) 25 4_565
S2 Ba1 S2 79.650(13) 1_455 4_565
S2 Ba1 S2 139.97(3) 27_455 4_565
S1 Ba1 S2 64.921(17) 5 26_445
S1 Ba1 S2 115.079(17) . 26_445
S2 Ba1 S2 79.650(13) 28_545 26_445
S2 Ba1 S2 66.78(3) 3_545 26_445
S2 Ba1 S2 129.84(3) 25 26_445
S2 Ba1 S2 139.97(3) 1_455 26_445
S2 Ba1 S2 79.650(13) 27_455 26_445
S2 Ba1 S2 138.91(3) 4_565 26_445
S1 Ba1 S2 115.079(17) 5 2_655
S1 Ba1 S2 64.921(17) . 2_655
S2 Ba1 S2 66.78(3) 28_545 2_655
S2 Ba1 S2 79.650(13) 3_545 2_655
S2 Ba1 S2 139.97(3) 25 2_655
S2 Ba1 S2 129.84(3) 1_455 2_655
S2 Ba1 S2 138.91(3) 27_455 2_655
S2 Ba1 S2 79.650(13) 4_565 2_655
S2 Ba1 S2 66.02(3) 26_445 2_655
S1 Ba1 Ba2 41.928(1) 5 27_455
S1 Ba1 Ba2 138.072(1) . 27_455
S2 Ba1 Ba2 39.694(17) 28_545 27_455
S2 Ba1 Ba2 156.884(17) 3_545 27_455
S2 Ba1 Ba2 44.323(17) 25 27_455
S2 Ba1 Ba2 110.320(17) 1_455 27_455
S2 Ba1 Ba2 97.977(17) 27_455 27_455
S2 Ba1 Ba2 73.200(17) 4_565 27_455
S2 Ba1 Ba2 94.860(17) 26_445 27_455
S2 Ba1 Ba2 106.465(17) 2_655 27_455
S1 Ba1 Ba2 138.072(1) 5 19_455
S1 Ba1 Ba2 41.928(1) . 19_455
S2 Ba1 Ba2 156.884(17) 28_545 19_455
S2 Ba1 Ba2 39.694(17) 3_545 19_455
S2 Ba1 Ba2 110.320(17) 25 19_455
S2 Ba1 Ba2 44.323(17) 1_455 19_455
S2 Ba1 Ba2 73.200(17) 27_455 19_455
S2 Ba1 Ba2 97.977(17) 4_565 19_455
S2 Ba1 Ba2 106.465(17) 26_445 19_455
S2 Ba1 Ba2 94.860(17) 2_655 19_455
Ba2 Ba1 Ba2 154.640(6) 27_455 19_455
S2 Pr S2 83.39(5) 2_665 17_665
S2 Pr S1 75.801(6) 2_665 13_554
S2 Pr S1 75.801(6) 17_665 13_554
S2 Pr S1 75.801(6) 2_665 1_565
S2 Pr S1 75.801(6) 17_665 1_565
S1 Pr S1 141.644(9) 13_554 1_565
S2 Pr S2 147.487(16) 2_665 20
S2 Pr S2 92.02(3) 17_665 20
S1 Pr S2 134.227(18) 13_554 20
S1 Pr S2 71.881(16) 1_565 20
S2 Pr S2 147.487(16) 2_665 19_565
S2 Pr S2 92.02(3) 17_665 19_565
S1 Pr S2 71.881(16) 13_554 19_565
S1 Pr S2 134.227(18) 1_565 19_565
S2 Pr S2 64.54(3) 20 19_565
S2 Pr S2 92.02(3) 2_665 3
S2 Pr S2 147.487(16) 17_665 3
S1 Pr S2 134.227(18) 13_554 3
S1 Pr S2 71.881(16) 1_565 3
S2 Pr S2 74.80(3) 20 3
S2 Pr S2 107.93(3) 19_565 3
S2 Pr S2 92.02(3) 2_665 4_565
S2 Pr S2 147.487(16) 17_665 4_565
S1 Pr S2 71.881(16) 13_554 4_565
S1 Pr S2 134.227(18) 1_565 4_565
S2 Pr S2 107.93(3) 20 4_565
S2 Pr S2 74.80(3) 19_565 4_565
S2 Pr S2 64.54(3) 3 4_565
S2 Pr Pr 138.31(2) 2_665 17_565
S2 Pr Pr 138.31(2) 17_665 17_565
S1 Pr Pr 109.178(5) 13_554 17_565
S1 Pr Pr 109.178(5) 1_565 17_565
S2 Pr Pr 53.965(13) 20 17_565
S2 Pr Pr 53.965(13) 19_565 17_565
S2 Pr Pr 53.965(13) 3 17_565
S2 Pr Pr 53.965(13) 4_565 17_565
S2 Pr Ba2 138.31(2) 2_665 17_565
S2 Pr Ba2 138.31(2) 17_665 17_565
S1 Pr Ba2 109.178(5) 13_554 17_565
S1 Pr Ba2 109.178(5) 1_565 17_565
S2 Pr Ba2 53.965(13) 20 17_565
S2 Pr Ba2 53.965(13) 19_565 17_565
S2 Pr Ba2 53.965(13) 3 17_565
S2 Pr Ba2 53.965(13) 4_565 17_565
Pr Pr Ba2 0.000(4) 17_565 17_565
S2 Pr Ba2 47.768(19) 2_665 19_565
S2 Pr Ba2 47.768(19) 17_665 19_565
S1 Pr Ba2 45.0 13_554 19_565
S1 Pr Ba2 96.644(9) 1_565 19_565
S2 Pr Ba2 139.648(15) 20 19_565
S2 Pr Ba2 107.277(13) 19_565 19_565
S2 Pr Ba2 139.648(15) 3 19_565
S2 Pr Ba2 107.277(13) 4_565 19_565
Pr Pr Ba2 154.178(5) 17_565 19_565
Ba2 Pr Ba2 154.178(5) 17_565 19_565
S2 Pr Ba2 47.768(19) 2_665 3_665
S2 Pr Ba2 47.768(19) 17_665 3_665
S1 Pr Ba2 96.644(9) 13_554 3_665
S1 Pr Ba2 45.0 1_565 3_665
S2 Pr Ba2 107.277(13) 20 3_665
S2 Pr Ba2 139.648(15) 19_565 3_665
S2 Pr Ba2 107.277(13) 3 3_665
S2 Pr Ba2 139.648(15) 4_565 3_665
Pr Pr Ba2 154.178(5) 17_565 3_665
Ba2 Pr Ba2 154.178(5) 17_565 3_665
Ba2 Pr Ba2 51.644(9) 19_565 3_665
S2 Ga S2 114.94(3) 26_455 4_565
S2 Ga S2 114.94(3) 26_455 3
S2 Ga S2 99.01(6) 4_565 3
S2 Ga S2 99.01(6) 26_455 25
S2 Ga S2 114.94(3) 4_565 25
S2 Ga S2 114.94(3) 3 25
S2 Ga Ba2 159.45(3) 26_455 17_565
S2 Ga Ba2 55.37(2) 4_565 17_565
S2 Ga Ba2 55.37(2) 3 17_565
S2 Ga Ba2 101.54(3) 25 17_565
S2 Ga Ba2 55.37(2) 26_455 27_455
S2 Ga Ba2 101.54(3) 4_565 27_455
S2 Ga Ba2 159.45(3) 3 27_455
S2 Ga Ba2 55.37(2) 25 27_455
Ba2 Ga Ba2 139.964(4) 17_565 27_455
S2 Ga Ba2 55.37(2) 26_455 11
S2 Ga Ba2 159.45(3) 4_565 11
S2 Ga Ba2 101.54(3) 3 11
S2 Ga Ba2 55.37(2) 25 11
Ba2 Ga Ba2 139.964(4) 17_565 11
Ba2 Ga Ba2 57.908(7) 27_455 11
Ba2 S1 Ba2 180.000(3) 19_455 3_655
Ba2 S1 Pr 0.000(3) 19_455 19_455
Ba2 S1 Pr 180.000(6) 3_655 19_455
Ba2 S1 Pr 180.000(3) 19_455 3_655
Ba2 S1 Pr 0.000(6) 3_655 3_655
Pr S1 Pr 180.000(3) 19_455 3_655
Ba2 S1 Ba2 90.0 19_455 17_565
Ba2 S1 Ba2 90.0 3_655 17_565
Pr S1 Ba2 90.0 19_455 17_565
Pr S1 Ba2 90.0 3_655 17_565
Ba2 S1 Pr 90.0 19_455 17_565
Ba2 S1 Pr 90.0 3_655 17_565
Pr S1 Pr 90.0 19_455 17_565
Pr S1 Pr 90.0 3_655 17_565
Ba2 S1 Pr 0.000(6) 17_565 17_565
Ba2 S1 Pr 90.0 19_455 1_545
Ba2 S1 Pr 90.0 3_655 1_545
Pr S1 Pr 90.0 19_455 1_545
Pr S1 Pr 90.0 3_655 1_545
Ba2 S1 Pr 180.000(6) 17_565 1_545
Pr S1 Pr 180.000(6) 17_565 1_545
Ba2 S1 Ba2 90.0 19_455 1_545
Ba2 S1 Ba2 90.0 3_655 1_545
Pr S1 Ba2 90.0 19_455 1_545
Pr S1 Ba2 90.0 3_655 1_545
Ba2 S1 Ba2 180.000(6) 17_565 1_545
Pr S1 Ba2 180.000(6) 17_565 1_545
Pr S1 Ba2 0.000(6) 1_545 1_545
Ba2 S1 Ba1 90.0 19_455 .
Ba2 S1 Ba1 90.0 3_655 .
Pr S1 Ba1 90.0 19_455 .
Pr S1 Ba1 90.0 3_655 .
Ba2 S1 Ba1 90.0 17_565 .
Pr S1 Ba1 90.0 17_565 .
Pr S1 Ba1 90.0 1_545 .
Ba2 S1 Ba1 90.0 1_545 .
Ba2 S1 Ba1 90.0 19_455 17
Ba2 S1 Ba1 90.0 3_655 17
Pr S1 Ba1 90.0 19_455 17
Pr S1 Ba1 90.0 3_655 17
Ba2 S1 Ba1 90.0 17_565 17
Pr S1 Ba1 90.0 17_565 17
Pr S1 Ba1 90.0 1_545 17
Ba2 S1 Ba1 90.0 1_545 17
Ba1 S1 Ba1 180.0 . 17
Ga S2 Ba2 178.80(5) 25 17_665
Ga S2 Pr 178.80(5) 25 17_665
Ba2 S2 Pr 0.000(6) 17_665 17_665
Ga S2 Ba2 89.34(3) 25 19
Ba2 S2 Ba2 89.69(3) 17_665 19
Pr S2 Ba2 89.69(3) 17_665 19
Ga S2 Pr 89.34(3) 25 3_655
Ba2 S2 Pr 89.69(3) 17_665 3_655
Pr S2 Pr 89.69(3) 17_665 3_655
Ba2 S2 Pr 72.07(3) 19 3_655
Ga S2 Pr 89.34(3) 25 19
Ba2 S2 Pr 89.69(3) 17_665 19
Pr S2 Pr 89.69(3) 17_665 19
Ba2 S2 Pr 0.000(4) 19 19
Pr S2 Pr 72.07(3) 3_655 19
Ga S2 Ba2 89.34(3) 25 3_655
Ba2 S2 Ba2 89.69(3) 17_665 3_655
Pr S2 Ba2 89.69(3) 17_665 3_655
Ba2 S2 Ba2 72.07(3) 19 3_655
Pr S2 Ba2 0.000(3) 3_655 3_655
Pr S2 Ba2 72.07(3) 19 3_655
Ga S2 Ba1 89.14(2) 25 1_655
Ba2 S2 Ba1 91.51(2) 17_665 1_655
Pr S2 Ba1 91.51(2) 17_665 1_655
Ba2 S2 Ba1 86.953(5) 19 1_655
Pr S2 Ba1 158.98(3) 3_655 1_655
Pr S2 Ba1 86.953(5) 19 1_655
Ba2 S2 Ba1 158.98(3) 3_655 1_655
Ga S2 Ba1 89.14(2) 25 25
Ba2 S2 Ba1 91.51(2) 17_665 25
Pr S2 Ba1 91.51(2) 17_665 25
Ba2 S2 Ba1 158.98(3) 19 25
Pr S2 Ba1 86.953(5) 3_655 25
Pr S2 Ba1 158.98(3) 19 25
Ba2 S2 Ba1 86.953(5) 3_655 25
Ba1 S2 Ba1 113.98(3) 1_655 25

loop_
_geom_bond_atom_site_label_1
_geom_bond_atom_site_label_2
_geom_bond_distance
_geom_bond_site_symmetry_2
Ba1 S1 3.4023 5
Ba1 S1 3.4023 .
Ba1 S2 3.4418(7) 28_545
Ba1 S2 3.4418(7) 3_545
Ba1 S2 3.4418(7) 25
Ba1 S2 3.4418(7) 1_455
Ba1 S2 3.4418(7) 27_455
Ba1 S2 3.4418(7) 4_565
Ba1 S2 3.4418(7) 26_445
Ba1 S2 3.4418(7) 2_655
Ba1 Ba2 4.5731 27_455
Ba1 Ba2 4.5731 19_455
Pr S2 2.9218(10) 2_665
Pr S2 2.9218(10) 17_665
Pr S1 3.0558 13_554
Pr S1 3.0558 1_565
Pr S2 3.1998(10) 20
Pr S2 3.1998(10) 19_565
Pr S2 3.1998(10) 3
Pr S2 3.1998(10) 4_565
Pr Pr 3.7647(5) 17_565
Pr Ba2 3.7647(5) 17_565
Pr Ba2 4.32152(13) 19_565
Pr Ba2 4.32152(13) 3_665
Ga S2 2.2464(10) 26_455
Ga S2 2.2464(10) 4_565
Ga S2 2.2464(10) 3
Ga S2 2.2464(10) 25
Ga Ba2 3.88833(14) 17_565
Ga Ba2 3.88833(14) 27_455
Ga Ba2 3.88833(14) 11
S1 Ba2 3.0558 19_455
S1 Ba2 3.0558 3_655
S1 Pr 3.0558 19_455
S1 Pr 3.0558 3_655
S1 Ba2 3.0558 17_565
S1 Pr 3.0558 17_565
S1 Pr 3.0558 1_545
S1 Ba2 3.0558 1_545
S1 Ba1 3.4023 17
S2 Ga 2.2465(10) 25
S2 Ba2 2.9218(10) 17_665
S2 Pr 2.9218(10) 17_665
S2 Ba2 3.1998(10) 19
S2 Pr 3.1998(10) 3_655
S2 Pr 3.1998(10) 19
S2 Ba2 3.1998(10) 3_655
S2 Ba1 3.4418(7) 1_655
S2 Ba1 3.4418(7) 25
